data_7216562
loop_
_publ_author_name
'Zaman, Md. Badruz'
'Udachin, Konstantin A.'
'Ripmeester, John A.'

_publ_section_title
;
 One-dimensional coordination polymers generated from
 1,2-bis(x-pyridyl)butadiyne (x&#xFFFD;= 3 and 4) and
 bis(hexafluoroacetylacetonato)M(ii) (M = Cu, Mn, Zn)
;
_journal_issue 103
_journal_name_full CrystEngComm
_journal_page_first 613
_journal_paper_doi 10.1039/b209938a
_journal_volume 4
_journal_year 2002
_chemical_formula_sum 'C24 H10 F12 N2 O4 Zn'
_chemical_formula_weight 683.71
_chemical_name_common
;
Complex between 1,2-bis(3-pyridyl)butadiyne and 
bis(hexafluoroacetylacetonate)Zn
;
_chemical_name_systematic
; 
? 
;
_space_group_IT_number 14
_symmetry_cell_setting monoclinic
_symmetry_space_group_name_Hall '-P 2ybc'
_symmetry_space_group_name_H-M 'P 1 21/c 1'
_atom_sites_solution_hydrogens geom
_atom_sites_solution_primary direct
_atom_sites_solution_secondary difmap
_audit_creation_method SHELXL-97
_cell_angle_alpha 90.00
_cell_angle_beta 106.9100(10)
_cell_angle_gamma 90.00
_cell_formula_units_Z 2
_cell_length_a 8.1111(5)
_cell_length_b 14.1487(9)
_cell_length_c 11.7504(8)
_cell_measurement_temperature 173(2)
_cell_volume 1290.19(14)
_computing_structure_refinement 'SHELXL-97 (Sheldrick, 1997)'
_computing_structure_solution 'SHELXS-97 (Sheldrick, 1990)'
_diffrn_ambient_temperature 173(2)
_diffrn_measured_fraction_theta_full 0.991
_diffrn_measured_fraction_theta_max 0.991
_diffrn_radiation_monochromator graphite
_diffrn_radiation_source 'fine-focus sealed tube'
_diffrn_radiation_type MoK\a
_diffrn_radiation_wavelength 0.71070
_diffrn_reflns_av_R_equivalents 0.0311
_diffrn_reflns_av_sigmaI/netI 0.0295
_diffrn_reflns_limit_h_max 10
_diffrn_reflns_limit_h_min -10
_diffrn_reflns_limit_k_max 19
_diffrn_reflns_limit_k_min -18
_diffrn_reflns_limit_l_max 15
_diffrn_reflns_limit_l_min -14
_diffrn_reflns_number 10974
_diffrn_reflns_theta_full 28.74
_diffrn_reflns_theta_max 28.74
_diffrn_reflns_theta_min 2.31
_exptl_absorpt_coefficient_mu '10.74 cm-1'
_exptl_absorpt_correction_type empirical
_exptl_absorpt_process_details sadabs
_exptl_crystal_density_diffrn 1.760
_exptl_crystal_density_method 'not measured'
_exptl_crystal_F_000 676
_exptl_crystal_size_max 0.3
_exptl_crystal_size_mid 0.2
_exptl_crystal_size_min 0.15
_refine_diff_density_max 0.358
_refine_diff_density_min -0.250
_refine_diff_density_rms 0.054
_refine_ls_extinction_method none
_refine_ls_goodness_of_fit_ref 1.005
_refine_ls_hydrogen_treatment mixed
_refine_ls_matrix_type full
_refine_ls_number_parameters 311
_refine_ls_number_reflns 3301
_refine_ls_number_restraints 216
_refine_ls_restrained_S_all 1.076
_refine_ls_R_factor_all 0.0484
_refine_ls_R_factor_gt 0.0319
_refine_ls_shift/su_max 0.020
_refine_ls_shift/su_mean 0.002
_refine_ls_structure_factor_coef Fsqd
_refine_ls_weighting_details
;
calc w=1/[\s^2^(Fo^2^)+(0.0509P)^2^+0.0394P] where 
P=(Fo^2^+2Fc^2^)/3
;
_refine_ls_weighting_scheme calc
_refine_ls_wR_factor_gt 0.0768
_refine_ls_wR_factor_ref 0.0831
_reflns_number_gt 2565
_reflns_number_total 3301
_reflns_threshold_expression >2sigma(I)
_cod_data_source_file b209938a.txt
_cod_data_source_block Compound_3
_cod_original_sg_symbol_H-M P2(1)/c
_cod_database_code 7216562

loop_
_symmetry_equiv_pos_as_xyz
'x, y, z'
'-x, y+1/2, -z+1/2'
'-x, -y, -z'
'x, -y-1/2, z-1/2'

loop_
_atom_site_label
_atom_site_type_symbol
_atom_site_fract_x
_atom_site_fract_y
_atom_site_fract_z
_atom_site_U_iso_or_equiv
_atom_site_adp_type
_atom_site_occupancy
_atom_site_symmetry_multiplicity
_atom_site_calc_flag
_atom_site_refinement_flags
_atom_site_disorder_assembly
_atom_site_disorder_group
Zn1 Zn 0.5000 0.0000 0.0000 0.02437(3) Uani 1 2 d S . .
F1 F -0.05205(15) 0.19696(12) 0.02345(13) 0.0828(5) Uani 0.43 1 d PD A -1
F2 F 0.1902(2) 0.26608(9) 0.06478(16) 0.0834(6) Uani 0.43 1 d PD A -1
F3 F 0.14021(18) 0.16480(12) 0.18102(11) 0.0767(5) Uani 0.43 1 d PD A -1
F1A F -0.0305(3) 0.22305(18) -0.0011(2) 0.1103(10) Uani 0.28 1 d PD A -2
F2A F 0.2205(2) 0.25438(14) 0.1077(2) 0.0665(7) Uani 0.28 1 d PD A -2
F3A F 0.0754(3) 0.14894(19) 0.1594(2) 0.0982(9) Uani 0.28 1 d PD A -2
F1B F -0.0503(2) 0.16167(15) 0.06224(18) 0.0650(7) Uani 0.29 1 d PD A -3
F2B F 0.0801(4) 0.26382(13) -0.0076(2) 0.0926(9) Uani 0.29 1 d PD A -3
F3B F 0.1961(2) 0.20924(15) 0.16680(17) 0.0776(7) Uani 0.29 1 d PD A -3
F4 F 0.9213(5) -0.07052(16) 0.37616(18) 0.1592(15) Uani 0.30 1 d PD B -4
F5 F 0.9271(2) 0.07739(13) 0.35124(14) 0.0538(6) Uani 0.30 1 d PD B -4
F6 F 1.1176(2) -0.01046(19) 0.3175(2) 0.1261(10) Uani 0.30 1 d PD B -4
F4A F 1.09784(17) -0.04334(12) 0.34102(13) 0.1254(5) Uani 0.52 1 d PD B -5
F5A F 0.85790(17) -0.04139(9) 0.38116(9) 0.0687(4) Uani 0.52 1 d PD B -5
F6A F 0.96345(15) 0.08533(8) 0.33844(10) 0.0594(4) Uani 0.52 1 d PD B -5
F4B F 1.0510(4) -0.0802(2) 0.3486(2) 0.0736(12) Uani 0.18 1 d PD B -6
F5B F 0.8565(4) 0.0052(3) 0.3813(2) 0.0802(12) Uani 0.18 1 d PD B -6
F6B F 1.0534(5) 0.0656(3) 0.3192(4) 0.1327(18) Uani 0.18 1 d PD B -6
O1 O 0.70635(6) 0.02797(4) 0.14985(4) 0.03070(14) Uani 1 1 d . . .
O2 O 0.33149(6) 0.07900(3) 0.06617(4) 0.02952(14) Uani 1 1 d . . .
N1 N 0.55152(7) 0.12322(4) -0.09206(5) 0.02635(16) Uani 1 1 d . . .
C1 C 0.53090(9) 0.21058(5) -0.05447(6) 0.02772(19) Uani 1 1 d . . .
H1 H 0.4939 0.2173 0.0147 0.033 Uiso 1 1 calc R . .
C2 C 0.56112(9) 0.29237(5) -0.11202(6) 0.02812(19) Uani 1 1 d . . .
C3 C 0.61654(10) 0.28164(5) -0.21258(7) 0.0339(2) Uani 1 1 d . . .
H3 H 0.6390 0.3354 -0.2542 0.041 Uiso 1 1 calc R . .
C4 C 0.63850(10) 0.19135(5) -0.25113(7) 0.0346(2) Uani 1 1 d . . .
H4 H 0.6773 0.1824 -0.3193 0.042 Uiso 1 1 calc R . .
C5 C 0.60346(9) 0.11446(5) -0.18962(6) 0.0306(2) Uani 1 1 d . . .
H5 H 0.6168 0.0528 -0.2178 0.037 Uiso 1 1 calc R . .
C6 C 0.53412(10) 0.38270(5) -0.06652(7) 0.0322(2) Uani 1 1 d . . .
C7 C 0.51211(10) 0.45734(5) -0.02454(7) 0.0327(2) Uani 1 1 d . . .
C8 C 0.10054(10) 0.08688(6) -0.11349(8) 0.0429(2) Uani 1 1 d . . .
H8 H -0.0055 0.1181 -0.1497 0.051 Uiso 1 1 calc R . .
C9 C 0.18909(9) 0.10957(5) 0.00328(7) 0.0319(2) Uani 1 1 d D A .
C10 C 0.11091(11) 0.18624(6) 0.06467(8) 0.0469(3) Uani 1 1 d D . .
C11 C 0.84012(10) -0.02044(5) 0.18015(7) 0.0347(2) Uani 1 1 d D . .
C12 C 0.94811(13) -0.00543(7) 0.31081(9) 0.0541(3) Uani 1 1 d D . .

loop_
_atom_site_aniso_label
_atom_site_aniso_U_11
_atom_site_aniso_U_22
_atom_site_aniso_U_33
_atom_site_aniso_U_23
_atom_site_aniso_U_13
_atom_site_aniso_U_12
Zn1 0.02722(5) 0.01756(4) 0.02599(5) -0.00130(4) 0.00407(4) 0.00182(4)
F1 0.0345(5) 0.1279(11) 0.0795(8) -0.0448(8) 0.0064(5) 0.0324(7)
F2 0.0923(10) 0.0360(7) 0.1310(12) -0.0297(7) 0.0469(8) -0.0035(7)
F3 0.0692(7) 0.1095(11) 0.0503(7) -0.0312(7) 0.0159(6) 0.0252(8)
F1A 0.0676(14) 0.0973(15) 0.126(2) -0.0665(13) -0.0352(14) 0.0547(11)
F2A 0.0441(10) 0.0543(10) 0.0948(14) -0.0425(10) 0.0103(10) 0.0096(9)
F3A 0.1433(15) 0.0776(16) 0.1139(14) -0.0221(12) 0.1006(10) -0.0167(14)
F1B 0.0486(9) 0.0735(13) 0.0828(12) -0.0264(11) 0.0349(8) -0.0019(9)
F2B 0.180(2) 0.0273(9) 0.0787(14) 0.0028(9) 0.0514(14) 0.0320(12)
F3B 0.0444(10) 0.0949(13) 0.0765(12) -0.0605(9) -0.0091(9) 0.0214(10)
F4 0.295(4) 0.0632(12) 0.0487(11) 0.0344(10) -0.0607(17) -0.0589(18)
F5 0.0470(9) 0.0714(11) 0.0356(8) -0.0151(8) 0.0006(7) 0.0115(8)
F6 0.0372(10) 0.179(2) 0.1247(17) -0.1026(13) -0.0354(11) 0.0308(12)
F4A 0.0773(7) 0.1717(11) 0.0809(8) -0.0695(8) -0.0500(6) 0.0808(7)
F5A 0.1010(9) 0.0635(7) 0.0346(5) 0.0101(5) 0.0086(6) 0.0101(7)
F6A 0.0578(6) 0.0618(6) 0.0493(6) -0.0263(5) 0.0011(5) -0.0146(5)
F4B 0.0575(17) 0.136(3) 0.0185(13) -0.0171(16) -0.0024(12) 0.0448(18)
F5B 0.0736(17) 0.133(3) 0.0204(13) -0.0168(15) -0.0070(13) 0.0658(16)
F6B 0.137(3) 0.139(3) 0.084(3) -0.005(2) -0.027(2) -0.104(2)
O1 0.0310(2) 0.0276(2) 0.0297(2) -0.0053(2) 0.0029(2) 0.0006(2)
O2 0.0321(2) 0.0251(2) 0.0297(2) -0.00079(19) 0.00652(19) 0.0042(2)
N1 0.0300(3) 0.0201(3) 0.0266(3) -0.0022(2) 0.0045(2) 0.0011(2)
C1 0.0319(3) 0.0220(3) 0.0280(3) -0.0029(3) 0.0066(3) -0.0004(3)
C2 0.0304(3) 0.0208(3) 0.0293(3) -0.0006(3) 0.0026(3) 0.0008(3)
C3 0.0410(4) 0.0263(3) 0.0320(4) 0.0064(3) 0.0066(3) 0.0019(3)
C4 0.0452(4) 0.0323(4) 0.0262(3) 0.0034(3) 0.0102(3) 0.0054(3)
C5 0.0368(3) 0.0236(3) 0.0294(3) -0.0016(3) 0.0067(3) 0.0035(3)
C6 0.0373(4) 0.0238(3) 0.0321(4) 0.0027(3) 0.0050(3) -0.0016(3)
C7 0.0393(4) 0.0208(3) 0.0337(4) 0.0029(3) 0.0038(3) 0.0005(3)
C8 0.0314(4) 0.0457(4) 0.0436(4) -0.0074(4) -0.0015(3) 0.0112(3)
C9 0.0310(3) 0.0260(3) 0.0395(4) -0.0029(3) 0.0117(3) 0.0011(3)
C10 0.0383(4) 0.0446(4) 0.0568(5) -0.0140(4) 0.0123(4) 0.0080(4)
C11 0.0311(3) 0.0341(4) 0.0334(4) -0.0048(3) 0.0007(3) -0.0012(3)
C12 0.0508(5) 0.0570(5) 0.0394(5) -0.0111(4) -0.0105(4) 0.0110(4)

loop_
_atom_type_symbol
_atom_type_description
_atom_type_scat_dispersion_real
_atom_type_scat_dispersion_imag
_atom_type_scat_source
C C 0.0033 0.0016 'International Tables Vol C Tables 4.2.6.8 and 6.1.1.4'
H H 0.0000 0.0000 'International Tables Vol C Tables 4.2.6.8 and 6.1.1.4'
N N 0.0061 0.0033 'International Tables Vol C Tables 4.2.6.8 and 6.1.1.4'
O O 0.0106 0.0060 'International Tables Vol C Tables 4.2.6.8 and 6.1.1.4'
F F 0.0171 0.0103 'International Tables Vol C Tables 4.2.6.8 and 6.1.1.4'
Zn Zn 0.2839 1.4301 'International Tables Vol C Tables 4.2.6.8 and 6.1.1.4'

loop_
_geom_angle_atom_site_label_1
_geom_angle_atom_site_label_2
_geom_angle_atom_site_label_3
_geom_angle
_geom_angle_site_symmetry_1
_geom_angle_site_symmetry_3
O2 Zn1 O2 180.00(4) 3_655 .
O2 Zn1 O1 87.96(2) 3_655 .
O2 Zn1 O1 92.04(2) . .
O2 Zn1 O1 92.04(2) 3_655 3_655
O2 Zn1 O1 87.96(2) . 3_655
O1 Zn1 O1 180.00(2) . 3_655
O2 Zn1 N1 89.85(2) 3_655 3_655
O2 Zn1 N1 90.15(2) . 3_655
O1 Zn1 N1 87.41(2) . 3_655
O1 Zn1 N1 92.59(2) 3_655 3_655
O2 Zn1 N1 90.15(2) 3_655 .
O2 Zn1 N1 89.85(2) . .
O1 Zn1 N1 92.59(2) . .
O1 Zn1 N1 87.41(2) 3_655 .
N1 Zn1 N1 180.00(3) 3_655 .
C11 O1 Zn1 123.81(5) . .
C9 O2 Zn1 123.86(5) . .
C5 N1 C1 117.97(6) . .
C5 N1 Zn1 120.71(5) . .
C1 N1 Zn1 121.32(5) . .
N1 C1 C2 123.25(7) . .
C3 C2 C1 117.83(7) . .
C3 C2 C6 122.65(7) . .
C1 C2 C6 119.52(7) . .
C4 C3 C2 118.91(7) . .
C5 C4 C3 119.35(8) . .
N1 C5 C4 122.69(7) . .
C7 C6 C2 177.79(8) . .
C6 C7 C7 179.49(11) . 3_665
C9 C8 C11 123.13(7) . 3_655
O2 C9 C8 128.75(8) . .
O2 C9 C10 113.69(6) . .
C8 C9 C10 117.47(7) . .
F3B C10 F1 123.98(15) . .
F3B C10 F1A 128.33(17) . .
F1 C10 F1A 23.73(15) . .
F3B C10 F2 68.59(14) . .
F1 C10 F2 110.74(12) . .
F1A C10 F2 90.17(14) . .
F3B C10 F2A 46.29(15) . .
F1 C10 F2A 124.77(13) . .
F1A C10 F2A 108.60(15) . .
F2 C10 F2A 22.98(12) . .
F3B C10 F3A 59.52(15) . .
F1 C10 F3A 84.99(14) . .
F1A C10 F3A 106.75(18) . .
F2 C10 F3A 124.66(15) . .
F2A C10 F3A 104.81(16) . .
F3B C10 F1B 110.65(16) . .
F1 C10 F1B 29.61(12) . .
F1A C10 F1B 53.35(15) . .
F2 C10 F1B 134.61(14) . .
F2A C10 F1B 138.16(16) . .
F3A C10 F1B 58.13(14) . .
F3B C10 F3 36.56(13) . .
F1 C10 F3 105.56(12) . .
F1A C10 F3 124.02(16) . .
F2 C10 F3 104.63(12) . .
F2A C10 F3 82.80(13) . .
F3A C10 F3 24.03(12) . .
F1B C10 F3 81.22(12) . .
F3B C10 F2B 109.88(15) . .
F1 C10 F2B 71.75(16) . .
F1A C10 F2B 48.23(18) . .
F2 C10 F2B 45.81(13) . .
F2A C10 F2B 68.23(14) . .
F3A C10 F2B 142.21(18) . .
F1B C10 F2B 101.16(17) . .
F3 C10 F2B 139.07(14) . .
F3B C10 C9 116.67(12) . .
F1 C10 C9 115.35(10) . .
F1A C10 C9 114.80(14) . .
F2 C10 C9 110.01(11) . .
F2A C10 C9 111.99(12) . .
F3A C10 C9 109.29(13) . .
F1B C10 C9 109.79(11) . .
F3 C10 C9 109.93(9) . .
F2B C10 C9 107.52(13) . .
O1 C11 C8 128.64(7) . 3_655
O1 C11 C12 113.82(7) . .
C8 C11 C12 117.51(7) 3_655 .
F4 C12 F5B 56.7(2) . .
F4 C12 F4A 80.94(19) . .
F5B C12 F4A 123.77(16) . .
F4 C12 F5 111.96(17) . .
F5B C12 F5 59.32(19) . .
F4A C12 F5 119.57(12) . .
F4 C12 F6B 138.0(2) . .
F5B C12 F6B 110.7(3) . .
F4A C12 F6B 75.77(19) . .
F5 C12 F6B 55.1(2) . .
F4 C12 F6A 125.59(15) . .
F5B C12 F6A 75.90(18) . .
F4A C12 F6A 108.98(11) . .
F5 C12 F6A 16.88(11) . .
F6B C12 F6A 38.7(2) . .
F4 C12 F4B 54.6(2) . .
F5B C12 F4B 107.6(2) . .
F4A C12 F4B 29.35(16) . .
F5 C12 F4B 136.75(15) . .
F6B C12 F4B 104.6(2) . .
F6A C12 F4B 132.86(15) . .
F4 C12 F5A 29.67(17) . .
F5B C12 F5A 28.88(17) . .
F4A C12 F5A 108.13(11) . .
F5 C12 F5A 87.92(12) . .
F6B C12 F5A 134.6(2) . .
F6A C12 F5A 104.14(11) . .
F4B C12 F5A 84.01(16) . .
F4 C12 F6 106.2(2) . .
F5B C12 F6 138.00(17) . .
F4A C12 F6 25.53(14) . .
F5 C12 F6 105.43(15) . .
F6B C12 F6 53.5(2) . .
F6A C12 F6 90.89(14) . .
F4B C12 F6 54.31(18) . .
F5A C12 F6 131.65(14) . .
F4 C12 C11 110.93(13) . .
F5B C12 C11 113.16(14) . .
F4A C12 C11 115.85(11) . .
F5 C12 C11 113.08(9) . .
F6B C12 C11 110.54(19) . .
F6A C12 C11 111.31(8) . .
F4B C12 C11 109.84(14) . .
F5A C12 C11 107.72(8) . .
F6 C12 C11 108.81(14) . .

loop_
_geom_bond_atom_site_label_1
_geom_bond_atom_site_label_2
_geom_bond_distance
_geom_bond_site_symmetry_2
Zn1 O2 2.0834(5) 3_655
Zn1 O2 2.0834(5) .
Zn1 O1 2.0842(5) .
Zn1 O1 2.0842(5) 3_655
Zn1 N1 2.1557(6) 3_655
Zn1 N1 2.1557(6) .
F1 C10 1.2776(14) .
F2 C10 1.2996(16) .
F3 C10 1.3522(16) .
F1A C10 1.291(2) .
F2A C10 1.309(2) .
F3A C10 1.337(3) .
F1B C10 1.345(2) .
F2B C10 1.366(2) .
F3B C10 1.241(2) .
F4 C12 1.258(3) .
F5 C12 1.294(2) .
F6 C12 1.356(2) .
F4A C12 1.2798(17) .
F5A C12 1.3526(18) .
F6A C12 1.3215(15) .
F4B C12 1.340(3) .
F5B C12 1.272(3) .
F6B C12 1.304(4) .
O1 C11 1.2444(9) .
O2 C9 1.2532(8) .
N1 C5 1.3370(10) .
N1 C1 1.3394(9) .
C1 C2 1.3975(10) .
C2 C3 1.3893(12) .
C2 C6 1.4266(10) .
C3 C4 1.3842(11) .
C4 C5 1.3807(11) .
C6 C7 1.2007(11) .
C7 C7 1.3764(15) 3_665
C8 C9 1.3886(11) .
C8 C11 1.3958(13) 3_655
C9 C10 1.5380(12) .
C11 C8 1.3958(13) 3_655
C11 C12 1.5450(12) .
